data_2217549
loop_
_publ_author_name
'Guang-Ning Zhang'

_publ_section_title
;
 Dichloridobis{2-[(triphenylmethyl)amino]pyridine-\k<i>N</i>}cadmium(II)
;
_journal_coeditor_code HK2417
_journal_issue 2
_journal_name_full 'Acta Crystallographica Section E'
_journal_page_first m357
_journal_page_last m357
_journal_paper_doi 10.1107/S1600536808000986
_journal_volume 64
_journal_year 2008
_chemical_formula_iupac '[Cd Cl2 (C24 H20 N2)2]'
_chemical_formula_moiety 'C48 H40 Cd Cl2 N4'
_chemical_formula_sum 'C48 H40 Cd Cl2 N4'
_chemical_formula_weight 856.15
_chemical_name_systematic
;
Dichloridobis{2-[(triphenylmethyl)amino]pyridine-\kN}cadmium(II)
;
_space_group_IT_number 14
_symmetry_cell_setting monoclinic
_symmetry_space_group_name_Hall '-P 2yn'
_symmetry_space_group_name_H-M 'P 1 21/n 1'
_atom_sites_solution_hydrogens geom
_atom_sites_solution_primary direct
_atom_sites_solution_secondary difmap
_audit_creation_method SHELXL-97
_cell_angle_alpha 90.00
_cell_angle_beta 98.693(2)
_cell_angle_gamma 90.00
_cell_formula_units_Z 4
_cell_length_a 10.0531(11)
_cell_length_b 22.903(2)
_cell_length_c 17.5659(18)
_cell_measurement_reflns_used 4517
_cell_measurement_temperature 295(2)
_cell_measurement_theta_max 24.10
_cell_measurement_theta_min 2.20
_cell_volume 3998.0(7)
_computing_cell_refinement 'APEX2 (Bruker, 2005)'
_computing_data_collection 'APEX2 (Bruker, 2005)'
_computing_data_reduction 'SAINT (Bruker, 2005)'
_computing_molecular_graphics 'SHELXTL (Sheldrick, 2008)'
_computing_publication_material 'SHELXTL (Sheldrick, 2008)'
_computing_structure_refinement 'SHELXL97 (Sheldrick, 2008)'
_computing_structure_solution 'SHELXS97 (Sheldrick, 2008)'
_diffrn_ambient_temperature 295(2)
_diffrn_measured_fraction_theta_full 0.994
_diffrn_measured_fraction_theta_max 0.994
_diffrn_measurement_device_type 'Bruker SMART APEXII CCD'
_diffrn_measurement_method CCD
_diffrn_radiation_monochromator graphite
_diffrn_radiation_source 'fine-focus sealed tube'
_diffrn_radiation_type MoK\a
_diffrn_radiation_wavelength 0.71073
_diffrn_reflns_av_R_equivalents 0.0439
_diffrn_reflns_av_sigmaI/netI 0.0577
_diffrn_reflns_limit_h_max 12
_diffrn_reflns_limit_h_min -13
_diffrn_reflns_limit_k_max 28
_diffrn_reflns_limit_k_min -29
_diffrn_reflns_limit_l_max 22
_diffrn_reflns_limit_l_min -17
_diffrn_reflns_number 25067
_diffrn_reflns_theta_full 27.49
_diffrn_reflns_theta_max 27.49
_diffrn_reflns_theta_min 2.13
_diffrn_standards_decay_% 0
_exptl_absorpt_coefficient_mu 0.720
_exptl_absorpt_correction_T_max 0.9683
_exptl_absorpt_correction_T_min 0.9368
_exptl_absorpt_correction_type multi-scan
_exptl_absorpt_process_details '(SADABS; Sheldrick, 2003)'
_exptl_crystal_colour colorless
_exptl_crystal_density_diffrn 1.422
_exptl_crystal_density_method 'not measured'
_exptl_crystal_description plate
_exptl_crystal_F_000 1752
_exptl_crystal_size_max 0.09
_exptl_crystal_size_mid 0.06
_exptl_crystal_size_min 0.05
_refine_diff_density_max 0.385
_refine_diff_density_min -0.340
_refine_ls_extinction_method none
_refine_ls_goodness_of_fit_ref 0.968
_refine_ls_hydrogen_treatment constr
_refine_ls_matrix_type full
_refine_ls_number_parameters 496
_refine_ls_number_reflns 9118
_refine_ls_number_restraints 0
_refine_ls_restrained_S_all 0.968
_refine_ls_R_factor_all 0.0788
_refine_ls_R_factor_gt 0.0390
_refine_ls_shift/su_max 0.001
_refine_ls_shift/su_mean 0.000
_refine_ls_structure_factor_coef Fsqd
_refine_ls_weighting_details 'calc w=1/[\s^2^(Fo^2^)+(0.0399P)^2^] where P=(Fo^2^+2Fc^2^)/3'
_refine_ls_weighting_scheme calc
_refine_ls_wR_factor_gt 0.0777
_refine_ls_wR_factor_ref 0.0910
_reflns_number_gt 5827
_reflns_number_total 9118
_reflns_threshold_expression I>2\s(I)
_cod_data_source_file hk2417.cif
_cod_data_source_block I
_cod_original_sg_symbol_H-M 'P 21/n'
_cod_database_code 2217549
_cod_database_fobs_code 2217549

loop_
_symmetry_equiv_pos_as_xyz
'x, y, z'
'-x+1/2, y+1/2, -z+1/2'
'-x, -y, -z'
'x-1/2, -y-1/2, z-1/2'

loop_
_atom_site_type_symbol
_atom_site_label
_atom_site_fract_x
_atom_site_fract_y
_atom_site_fract_z
_atom_site_U_iso_or_equiv
_atom_site_adp_type
_atom_site_calc_flag
_atom_site_refinement_flags
_atom_site_occupancy
Cd Cd1 0.22022(2) 0.180326(9) 0.164854(12) 0.04388(8) Uani d . 1
Cl Cl1 0.18946(8) 0.08877(3) 0.09955(5) 0.0580(2) Uani d . 1
Cl Cl2 0.40291(10) 0.24316(4) 0.14838(6) 0.0852(3) Uani d . 1
N N1 0.0244(2) 0.23247(10) 0.14942(13) 0.0404(5) Uani d . 1
N N2 0.1196(2) 0.31010(9) 0.22081(12) 0.0375(5) Uani d . 1
H H2A 0.1946 0.2951 0.2127 0.045 Uiso calc R 1
N N3 0.2253(2) 0.16432(9) 0.29372(13) 0.0374(5) Uani d . 1
N N4 0.0345(2) 0.10679(10) 0.27581(12) 0.0404(6) Uani d . 1
H H4A 0.0486 0.1046 0.2288 0.048 Uiso calc R 1
C C1 -0.0853(3) 0.20510(13) 0.11086(17) 0.0513(8) Uani d . 1
H H1A -0.0718 0.1713 0.0837 0.062 Uiso calc R 1
C C2 -0.2141(3) 0.22420(14) 0.10963(18) 0.0555(8) Uani d . 1
H H2B -0.2865 0.2039 0.0828 0.067 Uiso calc R 1
C C3 -0.2336(3) 0.27467(14) 0.14947(17) 0.0487(8) Uani d . 1
H H3A -0.3203 0.2886 0.1503 0.058 Uiso calc R 1
C C4 -0.1251(3) 0.30426(12) 0.18791(16) 0.0418(7) Uani d . 1
H H4B -0.1379 0.3384 0.2145 0.050 Uiso calc R 1
C C5 0.0060(3) 0.28270(12) 0.18684(15) 0.0374(6) Uani d . 1
C C6 0.1295(3) 0.36288(11) 0.27025(15) 0.0346(6) Uani d . 1
C C7 0.0422(3) 0.35458(12) 0.33435(15) 0.0362(6) Uani d . 1
C C8 0.0536(3) 0.30209(12) 0.37457(16) 0.0437(7) Uani d . 1
H H8A 0.1032 0.2718 0.3576 0.052 Uiso calc R 1
C C9 -0.0070(3) 0.29417(14) 0.43891(17) 0.0515(8) Uani d . 1
H H9A 0.0016 0.2586 0.4648 0.062 Uiso calc R 1
C C10 -0.0801(3) 0.33843(14) 0.46514(18) 0.0534(8) Uani d . 1
H H10A -0.1191 0.3335 0.5095 0.064 Uiso calc R 1
C C11 -0.0951(3) 0.39013(14) 0.42521(18) 0.0508(8) Uani d . 1
H H11A -0.1456 0.4201 0.4422 0.061 Uiso calc R 1
C C12 -0.0354(3) 0.39804(13) 0.35958(17) 0.0436(7) Uani d . 1
H H12A -0.0479 0.4330 0.3324 0.052 Uiso calc R 1
C C13 0.2786(3) 0.36728(11) 0.30850(16) 0.0375(6) Uani d . 1
C C14 0.3146(3) 0.37696(15) 0.38628(18) 0.0620(9) Uani d . 1
H H14A 0.2482 0.3798 0.4177 0.074 Uiso calc R 1
C C15 0.4485(4) 0.38248(18) 0.4181(2) 0.0788(12) Uani d . 1
H H15A 0.4716 0.3902 0.4704 0.095 Uiso calc R 1
C C16 0.5476(4) 0.37651(17) 0.3726(3) 0.0777(12) Uani d . 1
H H16A 0.6377 0.3780 0.3945 0.093 Uiso calc R 1
C C17 0.5135(3) 0.36846(15) 0.2952(2) 0.0710(10) Uani d . 1
H H17A 0.5801 0.3660 0.2639 0.085 Uiso calc R 1
C C18 0.3793(3) 0.36399(12) 0.26346(18) 0.0502(8) Uani d . 1
H H18A 0.3566 0.3587 0.2106 0.060 Uiso calc R 1
C C19 0.0974(3) 0.41857(11) 0.22183(16) 0.0372(6) Uani d . 1
C C20 0.0453(3) 0.41674(14) 0.14404(17) 0.0494(8) Uani d . 1
H H20A 0.0274 0.3810 0.1196 0.059 Uiso calc R 1
C C21 0.0197(3) 0.46849(16) 0.1023(2) 0.0632(9) Uani d . 1
H H21A -0.0160 0.4669 0.0504 0.076 Uiso calc R 1
C C22 0.0467(3) 0.52172(15) 0.1373(2) 0.0648(10) Uani d . 1
H H22A 0.0285 0.5560 0.1094 0.078 Uiso calc R 1
C C23 0.1006(3) 0.52379(14) 0.2135(2) 0.0586(9) Uani d . 1
H H23A 0.1203 0.5597 0.2373 0.070 Uiso calc R 1
C C24 0.1262(3) 0.47306(12) 0.25542(18) 0.0483(7) Uani d . 1
H H24A 0.1633 0.4753 0.3071 0.058 Uiso calc R 1
C C25 0.3258(3) 0.19135(13) 0.34048(17) 0.0471(7) Uani d . 1
H H25A 0.3926 0.2099 0.3182 0.057 Uiso calc R 1
C C26 0.3341(3) 0.19281(14) 0.41855(18) 0.0561(9) Uani d . 1
H H26A 0.4031 0.2129 0.4489 0.067 Uiso calc R 1
C C27 0.2372(3) 0.16361(13) 0.45119(17) 0.0510(8) Uani d . 1
H H27A 0.2411 0.1633 0.5044 0.061 Uiso calc R 1
C C28 0.1352(3) 0.13498(12) 0.40572(15) 0.0438(7) Uani d . 1
H H28A 0.0693 0.1155 0.4277 0.053 Uiso calc R 1
C C29 0.1310(3) 0.13526(11) 0.32565(15) 0.0366(6) Uani d . 1
C C30 -0.0912(3) 0.07931(11) 0.29282(15) 0.0373(6) Uani d . 1
C C31 -0.1649(3) 0.12273(12) 0.33877(16) 0.0401(7) Uani d . 1
C C32 -0.1876(3) 0.17884(13) 0.31017(18) 0.0509(8) Uani d . 1
H H32A -0.1555 0.1894 0.2651 0.061 Uiso calc R 1
C C33 -0.2564(3) 0.21912(15) 0.3470(2) 0.0601(9) Uani d . 1
H H33A -0.2728 0.2561 0.3257 0.072 Uiso calc R 1
C C34 -0.3012(3) 0.20559(16) 0.4144(2) 0.0626(9) Uani d . 1
H H34A -0.3475 0.2330 0.4393 0.075 Uiso calc R 1
C C35 -0.2765(3) 0.15041(16) 0.4449(2) 0.0638(9) Uani d . 1
H H35A -0.3051 0.1409 0.4913 0.077 Uiso calc R 1
C C36 -0.2098(3) 0.10921(14) 0.40748(17) 0.0509(8) Uani d . 1
H H36A -0.1948 0.0721 0.4285 0.061 Uiso calc R 1
C C37 -0.0639(3) 0.02013(12) 0.33347(15) 0.0394(7) Uani d . 1
C C38 0.0644(3) -0.00021(13) 0.36006(16) 0.0464(7) Uani d . 1
H H38A 0.1386 0.0221 0.3525 0.056 Uiso calc R 1
C C39 0.0838(3) -0.05327(14) 0.39767(18) 0.0544(8) Uani d . 1
H H39A 0.1707 -0.0660 0.4158 0.065 Uiso calc R 1
C C40 -0.0238(3) -0.08734(14) 0.40857(18) 0.0567(8) Uani d . 1
H H40A -0.0103 -0.1229 0.4342 0.068 Uiso calc R 1
C C41 -0.1525(3) -0.06832(13) 0.38105(18) 0.0553(8) Uani d . 1
H H41A -0.2261 -0.0913 0.3878 0.066 Uiso calc R 1
C C42 -0.1721(3) -0.01555(13) 0.34372(17) 0.0499(8) Uani d . 1
H H42A -0.2592 -0.0034 0.3250 0.060 Uiso calc R 1
C C43 -0.3090(3) 0.08348(14) 0.19416(18) 0.0548(8) Uani d . 1
H H43A -0.3518 0.1024 0.2306 0.066 Uiso calc R 1
C C44 -0.3791(4) 0.07201(15) 0.1217(2) 0.0672(10) Uani d . 1
H H44A -0.4689 0.0831 0.1101 0.081 Uiso calc R 1
C C45 -0.3187(4) 0.04481(16) 0.0669(2) 0.0684(10) Uani d . 1
H H45A -0.3656 0.0385 0.0178 0.082 Uiso calc R 1
C C46 -0.1881(4) 0.02697(15) 0.08543(19) 0.0633(9) Uani d . 1
H H46A -0.1465 0.0079 0.0487 0.076 Uiso calc R 1
C C47 -0.1165(3) 0.03688(13) 0.15848(17) 0.0503(8) Uani d . 1
H H47A -0.0288 0.0232 0.1708 0.060 Uiso calc R 1
C C48 -0.1759(3) 0.06707(12) 0.21270(16) 0.0406(7) Uani d . 1

loop_
_atom_site_aniso_label
_atom_site_aniso_U_11
_atom_site_aniso_U_22
_atom_site_aniso_U_33
_atom_site_aniso_U_12
_atom_site_aniso_U_13
_atom_site_aniso_U_23
Cd1 0.04738(13) 0.04593(14) 0.04041(13) -0.00364(11) 0.01342(9) -0.00233(11)
Cl1 0.0686(5) 0.0518(5) 0.0532(5) -0.0031(4) 0.0082(4) -0.0104(4)
Cl2 0.0828(6) 0.0833(7) 0.1021(8) -0.0386(5) 0.0545(6) -0.0328(6)
N1 0.0427(13) 0.0382(13) 0.0391(14) -0.0040(11) 0.0021(11) -0.0003(11)
N2 0.0322(12) 0.0398(14) 0.0402(13) -0.0004(10) 0.0042(10) -0.0039(10)
N3 0.0342(12) 0.0421(14) 0.0364(13) -0.0047(10) 0.0074(10) -0.0018(10)
N4 0.0428(13) 0.0482(14) 0.0310(12) -0.0120(11) 0.0083(10) 0.0013(11)
C1 0.066(2) 0.0422(18) 0.0412(18) -0.0066(16) -0.0055(16) -0.0015(14)
C2 0.052(2) 0.054(2) 0.053(2) -0.0128(16) -0.0146(16) 0.0082(17)
C3 0.0381(16) 0.0521(19) 0.053(2) -0.0042(14) -0.0030(14) 0.0146(16)
C4 0.0410(16) 0.0400(17) 0.0432(17) -0.0009(13) 0.0029(13) 0.0067(13)
C5 0.0421(16) 0.0394(16) 0.0294(15) -0.0034(13) 0.0017(12) 0.0077(12)
C6 0.0366(15) 0.0316(15) 0.0353(15) -0.0005(12) 0.0042(12) -0.0012(12)
C7 0.0311(14) 0.0409(16) 0.0360(15) -0.0023(12) 0.0024(12) 0.0010(13)
C8 0.0453(17) 0.0425(17) 0.0435(17) 0.0022(13) 0.0076(14) 0.0045(14)
C9 0.0534(19) 0.0553(19) 0.0466(19) -0.0037(16) 0.0107(15) 0.0143(16)
C10 0.0490(18) 0.070(2) 0.0438(18) -0.0096(16) 0.0156(15) -0.0051(16)
C11 0.0405(17) 0.056(2) 0.057(2) -0.0034(15) 0.0136(15) -0.0109(16)
C12 0.0410(16) 0.0413(17) 0.0487(18) -0.0003(13) 0.0072(14) 0.0010(14)
C13 0.0383(15) 0.0322(15) 0.0406(16) -0.0031(12) 0.0010(13) 0.0024(12)
C14 0.053(2) 0.086(3) 0.0459(19) -0.0131(18) 0.0017(16) -0.0019(18)
C15 0.064(2) 0.110(3) 0.055(2) -0.021(2) -0.015(2) 0.007(2)
C16 0.042(2) 0.087(3) 0.096(3) -0.0079(19) -0.016(2) 0.003(2)
C17 0.0358(18) 0.080(3) 0.097(3) -0.0067(17) 0.0103(19) -0.012(2)
C18 0.0435(18) 0.0524(19) 0.0548(19) -0.0044(15) 0.0076(15) -0.0047(16)
C19 0.0323(14) 0.0380(16) 0.0419(17) 0.0010(12) 0.0079(12) 0.0048(13)
C20 0.0518(18) 0.0496(19) 0.0471(19) -0.0056(15) 0.0078(15) 0.0102(15)
C21 0.062(2) 0.070(2) 0.056(2) -0.0057(18) 0.0035(17) 0.0261(19)
C22 0.058(2) 0.052(2) 0.086(3) 0.0032(17) 0.014(2) 0.033(2)
C23 0.057(2) 0.0400(19) 0.081(3) -0.0011(16) 0.0193(19) 0.0103(18)
C24 0.0506(18) 0.0416(18) 0.0534(19) -0.0031(14) 0.0105(15) 0.0026(15)
C25 0.0405(16) 0.0527(19) 0.0488(19) -0.0079(14) 0.0089(14) -0.0052(15)
C26 0.0429(18) 0.071(2) 0.053(2) -0.0138(16) 0.0001(15) -0.0120(17)
C27 0.0560(19) 0.064(2) 0.0327(16) -0.0026(16) 0.0037(14) -0.0055(15)
C28 0.0444(17) 0.0520(19) 0.0360(16) -0.0060(14) 0.0097(13) 0.0025(14)
C29 0.0370(15) 0.0368(16) 0.0359(15) -0.0006(12) 0.0051(12) -0.0001(12)
C30 0.0362(15) 0.0381(16) 0.0366(15) -0.0066(12) 0.0029(12) 0.0065(12)
C31 0.0340(14) 0.0447(17) 0.0403(16) -0.0022(13) 0.0011(12) 0.0033(14)
C32 0.0570(19) 0.0457(18) 0.0514(19) 0.0002(16) 0.0131(15) 0.0049(16)
C33 0.061(2) 0.046(2) 0.075(3) 0.0007(16) 0.0131(19) 0.0080(18)
C34 0.0482(19) 0.063(2) 0.079(3) 0.0064(17) 0.0169(18) -0.011(2)
C35 0.060(2) 0.074(2) 0.061(2) 0.0042(19) 0.0224(18) 0.004(2)
C36 0.0540(19) 0.0533(19) 0.0464(19) -0.0001(15) 0.0105(15) 0.0100(15)
C37 0.0392(16) 0.0435(17) 0.0358(16) -0.0040(13) 0.0066(13) 0.0057(13)
C38 0.0460(17) 0.0473(18) 0.0464(18) -0.0023(14) 0.0093(14) 0.0058(15)
C39 0.0493(19) 0.058(2) 0.056(2) 0.0101(16) 0.0072(16) 0.0093(17)
C40 0.071(2) 0.050(2) 0.0499(19) 0.0051(17) 0.0105(17) 0.0150(16)
C41 0.057(2) 0.0486(19) 0.062(2) -0.0084(16) 0.0130(17) 0.0115(16)
C42 0.0440(17) 0.0479(19) 0.058(2) -0.0013(14) 0.0073(15) 0.0114(15)
C43 0.0496(19) 0.061(2) 0.051(2) -0.0043(16) -0.0013(16) 0.0037(17)
C44 0.057(2) 0.070(2) 0.067(2) -0.0059(18) -0.016(2) 0.010(2)
C45 0.081(3) 0.068(2) 0.049(2) -0.017(2) -0.015(2) 0.0100(19)
C46 0.078(3) 0.060(2) 0.051(2) -0.0174(19) 0.0069(19) -0.0066(17)
C47 0.0505(18) 0.0513(19) 0.0468(19) -0.0102(15) -0.0005(15) -0.0016(15)
C48 0.0429(17) 0.0388(16) 0.0381(16) -0.0099(13) -0.0001(13) 0.0081(13)

loop_
_atom_type_symbol
_atom_type_description
_atom_type_scat_dispersion_real
_atom_type_scat_dispersion_imag
_atom_type_scat_source
C C 0.0033 0.0016 'International Tables Vol C Tables 4.2.6.8 and 6.1.1.4'
H H 0.0000 0.0000 'International Tables Vol C Tables 4.2.6.8 and 6.1.1.4'
N N 0.0061 0.0033 'International Tables Vol C Tables 4.2.6.8 and 6.1.1.4'
Cl Cl 0.1484 0.1585 'International Tables Vol C Tables 4.2.6.8 and 6.1.1.4'
Cd Cd -0.8075 1.2024 'International Tables Vol C Tables 4.2.6.8 and 6.1.1.4'

loop_
_geom_angle_atom_site_label_1
_geom_angle_atom_site_label_2
_geom_angle_atom_site_label_3
_geom_angle
_geom_angle_publ_flag
N1 Cd1 N3 95.24(8) yes
N1 Cd1 Cl2 109.63(6) yes
N3 Cd1 Cl2 108.33(6) yes
N1 Cd1 Cl1 110.82(6) yes
N3 Cd1 Cl1 108.47(6) yes
Cl2 Cd1 Cl1 121.18(3) yes
C5 N1 C1 118.4(2) ?
C5 N1 Cd1 124.49(17) ?
C1 N1 Cd1 116.00(19) ?
C5 N2 C6 127.6(2) ?
C5 N2 H2A 116.2 ?
C6 N2 H2A 116.2 ?
C29 N3 C25 118.8(2) ?
C29 N3 Cd1 125.40(17) ?
C25 N3 Cd1 115.54(18) ?
C29 N4 C30 128.1(2) ?
C29 N4 H4A 116.0 ?
C30 N4 H4A 116.0 ?
N1 C1 C2 123.9(3) ?
N1 C1 H1A 118.1 ?
C2 C1 H1A 118.1 ?
C1 C2 C3 117.9(3) ?
C1 C2 H2B 121.1 ?
C3 C2 H2B 121.1 ?
C4 C3 C2 120.0(3) ?
C4 C3 H3A 120.0 ?
C2 C3 H3A 120.0 ?
C3 C4 C5 119.7(3) ?
C3 C4 H4B 120.1 ?
C5 C4 H4B 120.1 ?
N1 C5 N2 116.0(2) ?
N1 C5 C4 120.1(2) ?
N2 C5 C4 123.9(3) ?
N2 C6 C19 111.2(2) ?
N2 C6 C7 109.4(2) ?
C19 C6 C7 114.3(2) ?
N2 C6 C13 106.3(2) ?
C19 C6 C13 107.0(2) ?
C7 C6 C13 108.2(2) ?
C12 C7 C8 117.9(3) ?
C12 C7 C6 123.9(2) ?
C8 C7 C6 117.8(2) ?
C9 C8 C7 121.3(3) ?
C9 C8 H8A 119.4 ?
C7 C8 H8A 119.4 ?
C10 C9 C8 120.3(3) ?
C10 C9 H9A 119.8 ?
C8 C9 H9A 119.8 ?
C9 C10 C11 119.3(3) ?
C9 C10 H10A 120.4 ?
C11 C10 H10A 120.4 ?
C10 C11 C12 120.6(3) ?
C10 C11 H11A 119.7 ?
C12 C11 H11A 119.7 ?
C7 C12 C11 120.6(3) ?
C7 C12 H12A 119.7 ?
C11 C12 H12A 119.7 ?
C14 C13 C18 118.2(3) ?
C14 C13 C6 122.1(3) ?
C18 C13 C6 119.6(2) ?
C13 C14 C15 120.6(3) ?
C13 C14 H14A 119.7 ?
C15 C14 H14A 119.7 ?
C16 C15 C14 120.1(3) ?
C16 C15 H15A 120.0 ?
C14 C15 H15A 120.0 ?
C17 C16 C15 119.9(3) ?
C17 C16 H16A 120.0 ?
C15 C16 H16A 120.0 ?
C16 C17 C18 119.7(3) ?
C16 C17 H17A 120.2 ?
C18 C17 H17A 120.2 ?
C13 C18 C17 121.4(3) ?
C13 C18 H18A 119.3 ?
C17 C18 H18A 119.3 ?
C20 C19 C24 117.9(3) ?
C20 C19 C6 122.3(2) ?
C24 C19 C6 119.7(2) ?
C19 C20 C21 120.2(3) ?
C19 C20 H20A 119.9 ?
C21 C20 H20A 119.9 ?
C22 C21 C20 120.7(3) ?
C22 C21 H21A 119.7 ?
C20 C21 H21A 119.7 ?
C23 C22 C21 119.4(3) ?
C23 C22 H22A 120.3 ?
C21 C22 H22A 120.3 ?
C22 C23 C24 120.5(3) ?
C22 C23 H23A 119.7 ?
C24 C23 H23A 119.7 ?
C23 C24 C19 121.3(3) ?
C23 C24 H24A 119.4 ?
C19 C24 H24A 119.4 ?
N3 C25 C26 123.4(3) ?
N3 C25 H25A 118.3 ?
C26 C25 H25A 118.3 ?
C25 C26 C27 117.9(3) ?
C25 C26 H26A 121.0 ?
C27 C26 H26A 121.0 ?
C28 C27 C26 120.3(3) ?
C28 C27 H27A 119.8 ?
C26 C27 H27A 119.8 ?
C27 C28 C29 119.3(3) ?
C27 C28 H28A 120.3 ?
C29 C28 H28A 120.3 ?
N3 C29 N4 116.4(2) ?
N3 C29 C28 120.3(2) ?
N4 C29 C28 123.4(2) ?
N4 C30 C37 111.7(2) ?
N4 C30 C31 108.9(2) ?
C37 C30 C31 113.1(2) ?
N4 C30 C48 105.1(2) ?
C37 C30 C48 107.2(2) ?
C31 C30 C48 110.5(2) ?
C36 C31 C32 117.7(3) ?
C36 C31 C30 123.9(3) ?
C32 C31 C30 118.3(3) ?
C33 C32 C31 121.3(3) ?
C33 C32 H32A 119.4 ?
C31 C32 H32A 119.4 ?
C34 C33 C32 120.8(3) ?
C34 C33 H33A 119.6 ?
C32 C33 H33A 119.6 ?
C33 C34 C35 118.8(3) ?
C33 C34 H34A 120.6 ?
C35 C34 H34A 120.6 ?
C34 C35 C36 120.8(3) ?
C34 C35 H35A 119.6 ?
C36 C35 H35A 119.6 ?
C35 C36 C31 120.5(3) ?
C35 C36 H36A 119.7 ?
C31 C36 H36A 119.7 ?
C38 C37 C42 117.7(3) ?
C38 C37 C30 123.0(2) ?
C42 C37 C30 119.3(2) ?
C39 C38 C37 120.9(3) ?
C39 C38 H38A 119.6 ?
C37 C38 H38A 119.6 ?
C40 C39 C38 120.7(3) ?
C40 C39 H39A 119.7 ?
C38 C39 H39A 119.7 ?
C39 C40 C41 119.2(3) ?
C39 C40 H40A 120.4 ?
C41 C40 H40A 120.4 ?
C42 C41 C40 120.2(3) ?
C42 C41 H41A 119.9 ?
C40 C41 H41A 119.9 ?
C41 C42 C37 121.2(3) ?
C41 C42 H42A 119.4 ?
C37 C42 H42A 119.4 ?
C48 C43 C44 120.4(3) ?
C48 C43 H43A 119.8 ?
C44 C43 H43A 119.8 ?
C45 C44 C43 121.1(3) ?
C45 C44 H44A 119.4 ?
C43 C44 H44A 119.4 ?
C44 C45 C46 118.9(3) ?
C44 C45 H45A 120.6 ?
C46 C45 H45A 120.6 ?
C45 C46 C47 121.0(3) ?
C45 C46 H46A 119.5 ?
C47 C46 H46A 119.5 ?
C48 C47 C46 120.0(3) ?
C48 C47 H47A 120.0 ?
C46 C47 H47A 120.0 ?
C43 C48 C47 118.5(3) ?
C43 C48 C30 122.9(3) ?
C47 C48 C30 118.6(2) ?

loop_
_geom_bond_atom_site_label_1
_geom_bond_atom_site_label_2
_geom_bond_distance
_geom_bond_publ_flag
Cd1 N1 2.284(2) yes
Cd1 N3 2.286(2) yes
Cd1 Cl2 2.3850(9) yes
Cd1 Cl1 2.3878(8) yes
N1 C5 1.351(3) ?
N1 C1 1.357(3) ?
N2 C5 1.360(3) ?
N2 C6 1.483(3) ?
N2 H2A 0.8600 ?
N3 C29 1.348(3) ?
N3 C25 1.352(3) ?
N4 C29 1.370(3) ?
N4 C30 1.482(3) ?
N4 H4A 0.8600 ?
C1 C2 1.364(4) ?
C1 H1A 0.9300 ?
C2 C3 1.381(4) ?
C2 H2B 0.9300 ?
C3 C4 1.372(4) ?
C3 H3A 0.9300 ?
C4 C5 1.410(4) ?
C4 H4B 0.9300 ?
C6 C19 1.540(3) ?
C6 C7 1.540(3) ?
C6 C13 1.551(4) ?
C7 C12 1.379(4) ?
C7 C8 1.390(4) ?
C8 C9 1.375(4) ?
C8 H8A 0.9300 ?
C9 C10 1.372(4) ?
C9 H9A 0.9300 ?
C10 C11 1.373(4) ?
C10 H10A 0.9300 ?
C11 C12 1.390(4) ?
C11 H11A 0.9300 ?
C12 H12A 0.9300 ?
C13 C14 1.377(4) ?
C13 C18 1.378(4) ?
C14 C15 1.384(4) ?
C14 H14A 0.9300 ?
C15 C16 1.375(5) ?
C15 H15A 0.9300 ?
C16 C17 1.363(5) ?
C16 H16A 0.9300 ?
C17 C18 1.383(4) ?
C17 H17A 0.9300 ?
C18 H18A 0.9300 ?
C19 C20 1.388(4) ?
C19 C24 1.392(4) ?
C20 C21 1.397(4) ?
C20 H20A 0.9300 ?
C21 C22 1.374(5) ?
C21 H21A 0.9300 ?
C22 C23 1.366(5) ?
C22 H22A 0.9300 ?
C23 C24 1.379(4) ?
C23 H23A 0.9300 ?
C24 H24A 0.9300 ?
C25 C26 1.362(4) ?
C25 H25A 0.9300 ?
C26 C27 1.376(4) ?
C26 H26A 0.9300 ?
C27 C28 1.368(4) ?
C27 H27A 0.9300 ?
C28 C29 1.401(4) ?
C28 H28A 0.9300 ?
C30 C37 1.537(4) ?
C30 C31 1.539(4) ?
C30 C48 1.556(4) ?
C31 C36 1.386(4) ?
C31 C32 1.386(4) ?
C32 C33 1.372(4) ?
C32 H32A 0.9300 ?
C33 C34 1.365(4) ?
C33 H33A 0.9300 ?
C34 C35 1.381(5) ?
C34 H34A 0.9300 ?
C35 C36 1.381(4) ?
C35 H35A 0.9300 ?
C36 H36A 0.9300 ?
C37 C38 1.385(4) ?
C37 C42 1.394(4) ?
C38 C39 1.383(4) ?
C38 H38A 0.9300 ?
C39 C40 1.370(4) ?
C39 H39A 0.9300 ?
C40 C41 1.381(4) ?
C40 H40A 0.9300 ?
C41 C42 1.375(4) ?
C41 H41A 0.9300 ?
C42 H42A 0.9300 ?
C43 C48 1.380(4) ?
C43 C44 1.384(4) ?
C43 H43A 0.9300 ?
C44 C45 1.363(5) ?
C44 H44A 0.9300 ?
C45 C46 1.366(5) ?
C45 H45A 0.9300 ?
C46 C47 1.392(4) ?
C46 H46A 0.9300 ?
C47 C48 1.383(4) ?
C47 H47A 0.9300 ?

loop_
_geom_hbond_atom_site_label_D
_geom_hbond_atom_site_label_H
_geom_hbond_atom_site_label_A
_geom_hbond_distance_DH
_geom_hbond_distance_HA
_geom_hbond_distance_DA
_geom_hbond_angle_DHA
_geom_hbond_publ_flag
N2 H2A Cl2 0.86 2.79 3.630(2) 165.4 yes
N4 H4A Cl1 0.86 2.87 3.693(2) 159.7 yes
